data_7108715
loop_
_publ_author_name
'Katharina Kastner'
'Bianka Puscher'
'Carsten Streb'

_publ_section_title
;
 Self-assembly of a tetrahedral 58-nuclear barium vanadium oxide cluster
;
_journal_name_full Chem.Commun.
_journal_page_first 140
_journal_paper_doi 10.1039/c2cc36638j
_journal_volume 49
_journal_year 2013
_chemical_absolute_configuration unk
_chemical_formula_sum 'C90 Ba10 Br N18 O158 V48'
_chemical_formula_weight 7759.51
_space_group_IT_number 70
_symmetry_cell_setting orthorhombic
_symmetry_Int_Tables_number 70
_symmetry_space_group_name_Hall '-F 2uv 2vw'
_symmetry_space_group_name_H-M 'F d d d :2'
_atom_sites_solution_hydrogens notdet
_atom_sites_solution_primary direct
_atom_sites_solution_secondary difmap
_audit_creation_date 2012-08-23T17:56:00-00:00
_audit_creation_method 'WinGX routine CIF_UPDATE'
_cell_angle_alpha 90
_cell_angle_beta 90
_cell_angle_gamma 90
_cell_formula_units_Z 8
_cell_length_a 34.779(4)
_cell_length_b 38.186(4)
_cell_length_c 47.980(5)
_cell_measurement_temperature 150(2)
_cell_volume 63721(12)
_computing_structure_refinement 'SHELXL-97 (Sheldrick, 2008)'
_diffrn_ambient_temperature 150(2)
_diffrn_measured_fraction_theta_full 0.998
_diffrn_measured_fraction_theta_max 0.998
_diffrn_radiation_monochromator graphite
_diffrn_radiation_type MoK\a
_diffrn_radiation_wavelength 0.71073
_diffrn_reflns_av_R_equivalents 0.0523
_diffrn_reflns_av_unetI/netI 0.0377
_diffrn_reflns_limit_h_max 43
_diffrn_reflns_limit_h_min -41
_diffrn_reflns_limit_k_max 47
_diffrn_reflns_limit_k_min -47
_diffrn_reflns_limit_l_max 59
_diffrn_reflns_limit_l_min -53
_diffrn_reflns_number 121894
_diffrn_reflns_theta_full 26.37
_diffrn_reflns_theta_max 26.37
_diffrn_reflns_theta_min 3.4
_exptl_absorpt_coefficient_mu 2.745
_exptl_absorpt_correction_T_max 0.872
_exptl_absorpt_correction_T_min 0.721
_exptl_absorpt_correction_type multi-scan
_exptl_absorpt_process_details SADABS
_exptl_crystal_colour brown
_exptl_crystal_density_diffrn 1.618
_exptl_crystal_density_method 'not measured'
_exptl_crystal_description block
_exptl_crystal_F_000 29032
_exptl_crystal_size_max 0.15
_exptl_crystal_size_mid 0.12
_exptl_crystal_size_min 0.11
_platon_squeeze_details
;
;
_refine_diff_density_max 2.111
_refine_diff_density_min -0.73
_refine_diff_density_rms 0.17
_refine_ls_extinction_method none
_refine_ls_goodness_of_fit_ref 1.091
_refine_ls_hydrogen_treatment undef
_refine_ls_matrix_type full
_refine_ls_number_parameters 732
_refine_ls_number_reflns 16262
_refine_ls_number_restraints 0
_refine_ls_restrained_S_all 1.091
_refine_ls_R_factor_all 0.0810
_refine_ls_R_factor_gt 0.0592
_refine_ls_shift/su_max 0.001
_refine_ls_shift/su_mean 0
_refine_ls_structure_factor_coef Fsqd
_refine_ls_weighting_details 'calc w=1/[\s^2^(Fo^2^)+(0.1129P)^2^+516.7053P] where P=(Fo^2^+2Fc^2^)/3'
_refine_ls_weighting_scheme calc
_refine_ls_wR_factor_gt 0.1787
_refine_ls_wR_factor_ref 0.1938
_reflns_number_gt 11319
_reflns_number_total 16262
_reflns_threshold_expression >2\s(I)
_cod_data_source_file c2cc36638j.txt
_cod_data_source_block fddd
_cod_original_cell_volume 63721(11)
_cod_original_sg_symbol_H-M 'F d d d'
_cod_database_code 7108715

loop_
_symmetry_equiv_pos_as_xyz
'x, y, z'
'-x+3/4, -y+3/4, z'
'-x+3/4, y, -z+3/4'
'x, -y+3/4, -z+3/4'
'x, y+1/2, z+1/2'
'-x+3/4, -y+5/4, z+1/2'
'-x+3/4, y+1/2, -z+5/4'
'x, -y+5/4, -z+5/4'
'x+1/2, y, z+1/2'
'-x+5/4, -y+3/4, z+1/2'
'-x+5/4, y, -z+5/4'
'x+1/2, -y+3/4, -z+5/4'
'x+1/2, y+1/2, z'
'-x+5/4, -y+5/4, z'
'-x+5/4, y+1/2, -z+3/4'
'x+1/2, -y+5/4, -z+3/4'
'-x, -y, -z'
'x-3/4, y-3/4, -z'
'x-3/4, -y, z-3/4'
'-x, y-3/4, z-3/4'
'-x, -y+1/2, -z+1/2'
'x-3/4, y-1/4, -z+1/2'
'x-3/4, -y+1/2, z-1/4'
'-x, y-1/4, z-1/4'
'-x+1/2, -y, -z+1/2'
'x-1/4, y-3/4, -z+1/2'
'x-1/4, -y, z-1/4'
'-x+1/2, y-3/4, z-1/4'
'-x+1/2, -y+1/2, -z'
'x-1/4, y-1/4, -z'
'x-1/4, -y+1/2, z-3/4'
'-x+1/2, y-1/4, z-3/4'

loop_
_atom_site_label
_atom_site_type_symbol
_atom_site_fract_x
_atom_site_fract_y
_atom_site_fract_z
_atom_site_U_iso_or_equiv
_atom_site_adp_type
_atom_site_occupancy
_atom_site_symmetry_multiplicity
_atom_site_calc_flag
_atom_site_refinement_flags
C1 C 0.2014(4) 0.3725(2) -0.0055(2) 0.075(3) Uani 1 1 d .
C2 C 0.1693(3) 0.4103(3) 0.0253(2) 0.077(3) Uani 1 1 d .
C3 C 0.1386(4) 0.3977(4) 0.0033(3) 0.101(4) Uani 1 1 d .
C4 C 0.1612(3) 0.3819(4) -0.0215(3) 0.094(4) Uani 1 1 d .
C5 C 0.2379(3) 0.3895(3) 0.0346(2) 0.080(3) Uani 1 1 d .
C6 C 0.0730(3) 0.1205(2) 0.32026(16) 0.057(2) Uani 1 1 d .
C7 C 0.0538(7) 0.1157(4) 0.3668(3) 0.165(9) Uani 1 1 d .
C8 C 0.0761(5) 0.0830(4) 0.3602(2) 0.110(5) Uani 1 1 d .
C9 C 0.0828(3) 0.0828(3) 0.32797(18) 0.071(3) Uani 1 1 d .
C10 C 0.0443(7) 0.1739(4) 0.3401(4) 0.179(10) Uani 1 1 d .
C11 C 0.0425(3) 0.0181(3) 0.0378(2) 0.065(3) Uani 1 1 d .
C12 C 0.0598(3) -0.0257(4) 0.0067(4) 0.108(6) Uani 1 1 d .
C13 C 0.0525(5) -0.0444(4) 0.0342(5) 0.140(7) Uani 1 1 d .
C14 C 0.0460(3) -0.0169(3) 0.0550(5) 0.154(9) Uani 1 1 d .
C15 C 0.0474(5) 0.0344(4) -0.0066(4) 0.136(7) Uani 1 1 d .
C16 C 0.3642(5) 0.0603(3) 0.1592(2) 0.104(5) Uani 1 1 d .
C17 C 0.3668(5) -0.0006(3) 0.1652(3) 0.111(5) Uani 1 1 d .
C18 C 0.4099(5) 0.0128(4) 0.1598(3) 0.117(5) Uani 1 1 d .
C19 C 0.4079(4) 0.0499(4) 0.1568(3) 0.105(4) Uani 1 1 d .
C20 C 0.3027(4) 0.0336(5) 0.1679(3) 0.125(6) Uani 1 1 d .
C21 C 0.1021(7) 0.3488(6) 0.1085(5) 0.085(6) Uiso 0.5 1 d P
C22 C 0.0503(7) 0.3763(6) 0.0940(5) 0.077(6) Uiso 0.5 1 d P
C23 C 0.0791(7) 0.3797(6) 0.0700(5) 0.076(6) Uiso 0.5 1 d P
C24 C 0.1132(8) 0.3644(7) 0.0787(6) 0.097(7) Uiso 0.5 1 d P
C25 C 0.0506(7) 0.3520(7) 0.1395(5) 0.090(7) Uiso 0.5 1 d P
Ba1 Ba 0.125 0.256419(15) 0.125 0.03887(16) Uani 1 2 d S
Ba2 Ba 0.062754(13) 0.094785(10) 0.080712(8) 0.03506(13) Uani 1 1 d .
Ba3 Ba 0.303075(19) 0.125 0.125 0.04158(16) Uani 1 2 d S
Ba4 Ba 0.125 0.125 0.253493(11) 0.04036(16) Uani 1 2 d S
Br1 Br 0.125 0.125 0.125 0.0348(3) Uani 1 4 d S
N1 N 0.2024(3) 0.3879(2) 0.01824(19) 0.086(3) Uani 1 1 d .
N2 N 0.0595(3) 0.1376(3) 0.34149(19) 0.095(3) Uani 1 1 d .
N3 N 0.0491(3) 0.0087(3) 0.0122(4) 0.132(5) Uani 1 1 d .
N4 N 0.3481(4) 0.0321(3) 0.16411(19) 0.108(4) Uani 1 1 d .
N5 N 0.0700(6) 0.3601(6) 0.1127(5) 0.093(6) Uiso 0.5 1 d P
O1 O 0.21460(15) -0.01002(12) 0.01758(9) 0.0395(11) Uani 1 1 d .
O2 O 0.26971(16) -0.00779(12) 0.05522(10) 0.0439(12) Uani 1 1 d .
O3 O 0.20003(14) 0.01521(11) 0.06798(9) 0.0353(10) Uani 1 1 d .
O4 O 0.21174(15) -0.05041(12) 0.06131(10) 0.0414(12) Uani 1 1 d .
O5 O 0.14647(14) 0.01637(12) 0.03076(9) 0.0392(11) Uani 1 1 d .
O6 O 0.20273(15) 0.05718(12) 0.02321(9) 0.0376(11) Uani 1 1 d .
O7 O 0.21486(16) 0.03135(14) -0.02695(10) 0.0478(13) Uani 1 1 d .
O8 O 0.27351(16) 0.03163(13) 0.01076(10) 0.0465(13) Uani 1 1 d .
O9 O 0.28356(16) -0.03217(14) 0.00511(11) 0.0499(13) Uani 1 1 d .
O10 O 0.32887(15) 0.03437(14) 0.05006(12) 0.0498(13) Uani 1 1 d .
O11 O 0.25996(15) 0.05926(12) 0.06223(10) 0.0398(11) Uani 1 1 d .
O12 O 0.25532(14) 0.01967(12) 0.10455(9) 0.0393(11) Uani 1 1 d .
O13 O 0.18625(14) 0.08138(12) 0.07806(9) 0.0358(10) Uani 1 1 d .
O14 O 0.12164(14) 0.04102(11) 0.08224(9) 0.0342(10) Uani 1 1 d .
O15 O 0.12725(14) 0.08576(13) 0.04270(9) 0.0399(11) Uani 1 1 d .
O16 O 0.23774(14) 0.08793(12) 0.11955(10) 0.0400(11) Uani 1 1 d .
O17 O 0.18442(14) 0.04181(11) 0.12617(9) 0.0363(10) Uani 1 1 d .
O18 O 0.32679(16) -0.00736(14) 0.09463(12) 0.0527(14) Uani 1 1 d .
O19 O 0.28181(17) -0.07622(13) 0.04936(11) 0.0514(14) Uani 1 1 d .
O20 O 0.26881(16) -0.05075(13) 0.09934(11) 0.0474(13) Uani 1 1 d .
O21 O 0.34015(17) -0.03377(15) 0.04399(12) 0.0564(15) Uani 1 1 d .
O22 O 0.3420(2) -0.07733(16) 0.08838(13) 0.0676(18) Uani 1 1 d .
O23 O 0.31908(15) 0.06217(14) 0.10151(12) 0.0516(14) Uani 1 1 d .
O24 O 0.34878(18) 0.00886(16) 0.00016(13) 0.0623(16) Uani 1 1 d .
O25 O 0.22586(18) -0.03736(15) -0.03342(11) 0.0545(14) Uani 1 1 d .
O26 O 0.22411(17) -0.07846(13) 0.01041(10) 0.0488(13) Uani 1 1 d .
O27 O 0.15609(16) -0.05459(12) 0.02200(10) 0.0456(12) Uani 1 1 d .
O28 O 0.15639(16) -0.01276(13) -0.02043(10) 0.0472(13) Uani 1 1 d .
O29 O 0.1672(2) -0.08314(15) -0.03031(12) 0.0644(17) Uani 1 1 d .
O30 O 0.28434(19) 0.00771(17) -0.04355(12) 0.0637(16) Uani 1 1 d .
O31 O 0.14372(15) 0.05633(13) -0.01663(9) 0.0445(12) Uani 1 1 d .
O32 O 0.13760(15) -0.03145(13) 0.07239(10) 0.0432(12) Uani 1 1 d .
O33 O 0.20005(15) -0.02976(12) 0.11514(10) 0.0416(12) Uani 1 1 d .
O34 O 0.22709(18) 0.35425(15) -0.01674(12) 0.0546(14) Uani 1 1 d .
O35 O 0.0782(2) 0.13413(17) 0.29675(12) 0.0654(17) Uani 1 1 d .
O36 O 0.03264(16) 0.04493(14) 0.04960(12) 0.0530(14) Uani 1 1 d .
O37 O 0.3516(2) 0.09000(18) 0.15728(14) 0.078(2) Uani 1 1 d .
O38 O 0.125 0.3295(3) 0.125 0.112(5) Uani 1 2 d S
O39 O 0.05246(15) 0.12077(12) 0.02412(10) 0.0388(11) Uani 1 1 d .
O40 O 0.26441(16) 0.13120(13) 0.07156(11) 0.0472(13) Uani 1 1 d .
V1 V 0.23769(4) 0.03207(3) 0.03882(2) 0.0377(3) Uani 1 1 d .
V2 V 0.24966(4) -0.05173(3) 0.03181(3) 0.0464(3) Uani 1 1 d .
V3 V 0.23210(4) -0.02274(3) 0.09150(2) 0.0411(3) Uani 1 1 d .
V4 V 0.16780(4) -0.02455(3) 0.04753(2) 0.0403(3) Uani 1 1 d .
V5 V 0.17202(4) 0.02643(3) -0.00448(2) 0.0421(3) Uani 1 1 d .
V6 V 0.25295(4) 0.00003(4) -0.01960(3) 0.0505(3) Uani 1 1 d .
V7 V 0.31805(4) 0.00140(4) 0.02414(3) 0.0536(4) Uani 1 1 d .
V8 V 0.30170(4) 0.03047(3) 0.08304(3) 0.0457(3) Uani 1 1 d .
V9 V 0.21544(4) 0.05603(3) 0.10305(2) 0.0349(3) Uani 1 1 d .
V10 V 0.15157(4) 0.05444(3) 0.05839(2) 0.0341(3) Uani 1 1 d .
V11 V 0.31454(5) -0.04826(4) 0.07534(3) 0.0556(4) Uani 1 1 d .
V12 V 0.18562(5) -0.05236(4) -0.01217(3) 0.0520(4) Uani 1 1 d .

loop_
_atom_site_aniso_label
_atom_site_aniso_U_11
_atom_site_aniso_U_22
_atom_site_aniso_U_33
_atom_site_aniso_U_23
_atom_site_aniso_U_13
_atom_site_aniso_U_12
C1 0.106(9) 0.040(5) 0.080(7) 0.016(5) 0.035(6) -0.012(5)
C2 0.079(7) 0.067(6) 0.085(7) -0.027(5) 0.031(6) -0.005(5)
C3 0.100(10) 0.093(9) 0.111(10) -0.016(8) 0.009(8) 0.022(8)
C4 0.057(7) 0.130(11) 0.095(9) -0.020(8) 0.003(6) 0.029(7)
C5 0.071(7) 0.094(8) 0.075(7) -0.013(6) -0.020(6) -0.006(6)
C6 0.070(6) 0.066(6) 0.034(4) -0.012(4) 0.009(4) -0.010(4)
C7 0.35(3) 0.084(10) 0.063(8) -0.017(7) 0.093(12) -0.048(13)
C8 0.160(13) 0.121(11) 0.050(6) -0.005(7) 0.005(7) -0.009(10)
C9 0.113(9) 0.061(6) 0.039(5) 0.002(4) 0.009(5) 0.002(6)
C10 0.35(3) 0.065(8) 0.126(12) -0.008(8) 0.142(16) 0.033(12)
C11 0.060(6) 0.072(7) 0.063(6) -0.036(5) -0.018(4) 0.001(5)
C12 0.063(7) 0.074(8) 0.185(15) -0.092(10) 0.007(8) 0.011(6)
C13 0.132(14) 0.064(9) 0.22(2) -0.026(11) -0.051(14) -0.008(9)
C14 0.060(7) 0.051(7) 0.35(3) -0.095(11) -0.039(11) 0.021(6)
C15 0.132(13) 0.056(8) 0.218(19) 0.018(10) 0.087(13) 0.012(8)
C16 0.197(16) 0.063(7) 0.052(6) -0.002(5) -0.044(8) 0.012(9)
C17 0.167(15) 0.070(7) 0.097(9) -0.002(7) -0.052(9) 0.052(9)
C18 0.114(12) 0.113(12) 0.124(12) 0.013(9) 0.005(9) 0.026(10)
C19 0.090(9) 0.138(13) 0.085(9) -0.008(8) -0.015(7) 0.037(9)
C20 0.072(9) 0.223(19) 0.079(9) 0.016(10) -0.003(7) -0.001(10)
Ba1 0.0578(4) 0.0273(3) 0.0315(3) 0 -0.0083(3) 0
Ba2 0.0469(3) 0.0296(2) 0.0287(2) -0.00099(15) -0.00250(16) -0.00090(17)
Ba3 0.0453(4) 0.0377(3) 0.0418(3) -0.0009(3) 0 0
Ba4 0.0576(4) 0.0377(3) 0.0259(3) 0 0 0.0053(3)
Br1 0.0461(8) 0.0312(7) 0.0269(6) 0 0 0
N1 0.129(9) 0.060(5) 0.068(6) 0.003(4) 0.039(6) -0.018(5)
N2 0.140(9) 0.082(7) 0.064(5) -0.013(5) 0.042(6) -0.012(6)
N3 0.075(7) 0.102(9) 0.218(17) -0.034(10) -0.061(9) 0.014(7)
N4 0.206(14) 0.069(7) 0.049(5) 0.001(4) -0.021(6) 0.016(8)
O1 0.053(3) 0.032(3) 0.033(2) -0.0051(19) 0.005(2) 0.000(2)
O2 0.058(3) 0.030(3) 0.043(3) 0.000(2) 0.011(2) 0.004(2)
O3 0.045(3) 0.031(2) 0.030(2) -0.0004(19) 0.006(2) -0.002(2)
O4 0.062(3) 0.026(2) 0.036(3) -0.0032(19) 0.006(2) 0.006(2)
O5 0.050(3) 0.036(3) 0.031(2) -0.007(2) 0.006(2) -0.001(2)
O6 0.052(3) 0.029(2) 0.032(2) -0.0014(18) 0.002(2) 0.004(2)
O7 0.064(4) 0.043(3) 0.036(3) -0.005(2) 0.011(2) 0.002(3)
O8 0.061(3) 0.039(3) 0.040(3) -0.007(2) 0.013(2) -0.001(2)
O9 0.064(4) 0.044(3) 0.042(3) -0.004(2) 0.013(2) 0.009(3)
O10 0.044(3) 0.049(3) 0.057(3) -0.007(3) 0.007(2) 0.003(2)
O11 0.049(3) 0.029(2) 0.041(3) -0.004(2) 0.000(2) -0.001(2)
O12 0.051(3) 0.036(3) 0.032(2) 0.001(2) -0.001(2) 0.004(2)
O13 0.047(3) 0.029(2) 0.032(2) 0.0025(18) 0.003(2) 0.003(2)
O14 0.049(3) 0.025(2) 0.029(2) -0.0010(17) 0.002(2) -0.002(2)
O15 0.047(3) 0.042(3) 0.030(2) 0.000(2) 0.001(2) 0.001(2)
O16 0.045(3) 0.037(3) 0.038(3) -0.004(2) 0.003(2) -0.001(2)
O17 0.049(3) 0.027(2) 0.033(2) 0.0023(18) 0.002(2) 0.001(2)
O18 0.056(3) 0.045(3) 0.058(3) -0.008(3) -0.002(3) 0.015(3)
O19 0.069(4) 0.035(3) 0.050(3) -0.009(2) 0.008(3) 0.007(3)
O20 0.059(3) 0.039(3) 0.044(3) 0.005(2) 0.000(2) 0.015(2)
O21 0.057(4) 0.050(3) 0.062(4) -0.007(3) 0.005(3) 0.013(3)
O22 0.078(5) 0.059(4) 0.066(4) -0.003(3) -0.007(3) 0.029(3)
O23 0.042(3) 0.049(3) 0.063(4) -0.010(3) -0.002(3) 0.008(2)
O24 0.058(4) 0.065(4) 0.064(4) -0.009(3) 0.017(3) 0.010(3)
O25 0.076(4) 0.050(3) 0.038(3) -0.013(2) 0.013(3) 0.001(3)
O26 0.069(4) 0.037(3) 0.041(3) -0.009(2) 0.010(2) 0.003(3)
O27 0.065(3) 0.033(3) 0.039(3) -0.008(2) 0.010(2) -0.005(2)
O28 0.058(3) 0.047(3) 0.037(3) -0.005(2) 0.006(2) -0.002(3)
O29 0.094(5) 0.052(4) 0.047(3) -0.024(3) 0.006(3) -0.009(3)
O30 0.076(4) 0.069(4) 0.046(3) 0.000(3) 0.020(3) 0.001(3)
O31 0.058(3) 0.048(3) 0.027(2) -0.001(2) 0.000(2) 0.005(2)
O32 0.055(3) 0.035(3) 0.040(3) -0.004(2) 0.009(2) -0.005(2)
O33 0.059(3) 0.031(3) 0.034(2) 0.0006(19) 0.003(2) 0.004(2)
O34 0.066(4) 0.048(3) 0.050(3) 0.006(3) 0.015(3) -0.002(3)
O35 0.086(5) 0.066(4) 0.045(3) -0.007(3) 0.011(3) 0.010(3)
O36 0.059(4) 0.038(3) 0.062(3) -0.016(3) -0.009(3) -0.011(3)
O37 0.104(6) 0.063(4) 0.068(4) -0.006(3) -0.033(4) 0.026(4)
O38 0.166(13) 0.039(5) 0.130(10) 0 -0.059(9) 0
O39 0.050(3) 0.031(2) 0.035(2) 0.0031(19) -0.001(2) -0.003(2)
O40 0.056(3) 0.039(3) 0.047(3) 0.000(2) 0.003(2) 0.004(2)
V1 0.0486(7) 0.0312(6) 0.0334(6) -0.0011(5) 0.0051(5) 0.0004(5)
V2 0.0645(9) 0.0333(7) 0.0413(7) -0.0052(5) 0.0078(6) 0.0064(6)
V3 0.0583(8) 0.0306(6) 0.0343(6) 0.0007(5) 0.0011(5) 0.0054(6)
V4 0.0557(8) 0.0320(6) 0.0332(6) -0.0048(5) 0.0044(5) -0.0033(6)
V5 0.0573(8) 0.0415(7) 0.0276(6) -0.0040(5) 0.0018(5) 0.0018(6)
V6 0.0655(9) 0.0494(8) 0.0366(7) -0.0044(6) 0.0123(6) 0.0043(7)
V7 0.0545(9) 0.0540(9) 0.0522(8) -0.0051(6) 0.0111(6) 0.0055(7)
V8 0.0471(8) 0.0415(7) 0.0485(7) -0.0070(6) -0.0012(6) 0.0074(6)
V9 0.0448(7) 0.0301(6) 0.0297(6) 0.0000(4) 0.0018(5) 0.0011(5)
V10 0.0455(7) 0.0311(6) 0.0259(5) 0.0001(4) 0.0026(5) -0.0016(5)
V11 0.0651(10) 0.0463(8) 0.0554(8) -0.0024(6) 0.0011(7) 0.0182(7)
V12 0.0746(10) 0.0432(8) 0.0380(7) -0.0140(6) 0.0049(6) -0.0019(7)

loop_
_atom_type_symbol
_atom_type_description
_atom_type_scat_dispersion_real
_atom_type_scat_dispersion_imag
_atom_type_scat_source
C C 0.0033 0.0016 'International Tables Vol C Tables 4.2.6.8 and 6.1.1.4'
Ba Ba -0.3244 2.2819 'International Tables Vol C Tables 4.2.6.8 and 6.1.1.4'
Br Br -0.2901 2.4595 'International Tables Vol C Tables 4.2.6.8 and 6.1.1.4'
N N 0.0061 0.0033 'International Tables Vol C Tables 4.2.6.8 and 6.1.1.4'
O O 0.0106 0.006 'International Tables Vol C Tables 4.2.6.8 and 6.1.1.4'
V V 0.3005 0.5294 'International Tables Vol C Tables 4.2.6.8 and 6.1.1.4'

loop_
_geom_angle_atom_site_label_1
_geom_angle_atom_site_label_2
_geom_angle_atom_site_label_3
_geom_angle
_geom_angle_site_symmetry_1
_geom_angle_site_symmetry_3
O34 C1 N1 128.1(13) . .
O34 C1 C4 122.0(10) . .
N1 C1 C4 109.8(10) . .
N1 C2 C3 101.6(8) . .
C4 C3 C2 106.6(10) . .
C3 C4 C1 99.3(10) . .
O35 C6 N2 123.3(9) . .
O35 C6 C9 125.2(7) . .
N2 C6 C9 111.4(8) . .
N2 C7 C8 103.0(10) . .
C7 C8 C9 106.8(11) . .
C6 C9 C8 101.7(8) . .
O36 C11 N3 136.1(12) . .
O36 C11 C14 119.6(11) . .
N3 C11 C14 104.1(11) . .
N3 C12 C13 103.6(13) . .
C14 C13 C12 106.3(14) . .
C13 C14 C11 105.4(17) . .
O37 C16 N4 131.5(18) . .
O37 C16 C19 125.1(15) . .
N4 C16 C19 103.4(13) . .
N4 C17 C18 98.2(13) . .
C19 C18 C17 106.6(12) . .
C18 C19 C16 106.8(13) . .
N5 C21 O38 130(2) . .
N5 C21 C24 104(2) . .
O38 C21 C24 126(2) . .
N5 C22 C23 102(2) . .
C24 C23 C22 108(2) . .
C23 C24 C21 102(2) . .
O32 Ba1 O32 139.1(2) 8_544 14_445
O32 Ba1 O14 63.03(13) 8_544 8_544
O32 Ba1 O14 156.30(14) 14_445 8_544
O32 Ba1 O14 156.30(14) 8_544 14_445
O32 Ba1 O14 63.03(13) 14_445 14_445
O14 Ba1 O14 97.21(18) 8_544 14_445
O32 Ba1 O17 109.48(14) 8_544 14_445
O32 Ba1 O17 97.56(14) 14_445 14_445
O14 Ba1 O17 60.87(14) 8_544 14_445
O14 Ba1 O17 66.86(13) 14_445 14_445
O32 Ba1 O17 97.56(14) 8_544 8_544
O32 Ba1 O17 109.48(14) 14_445 8_544
O14 Ba1 O17 66.86(13) 8_544 8_544
O14 Ba1 O17 60.87(14) 14_445 8_544
O17 Ba1 O17 96.60(19) 14_445 8_544
O32 Ba1 O38 69.54(10) 8_544 .
O32 Ba1 O38 69.54(10) 14_445 .
O14 Ba1 O38 131.40(9) 8_544 .
O14 Ba1 O38 131.40(9) 14_445 .
O17 Ba1 O38 131.70(10) 14_445 .
O17 Ba1 O38 131.70(10) 8_544 .
O32 Ba1 O33 101.20(14) 8_544 14_445
O32 Ba1 O33 65.37(15) 14_445 14_445
O14 Ba1 O33 107.30(14) 8_544 14_445
O14 Ba1 O33 97.11(14) 14_445 14_445
O17 Ba1 O33 61.26(14) 14_445 14_445
O17 Ba1 O33 154.77(14) 8_544 14_445
O38 Ba1 O33 71.43(10) . 14_445
O32 Ba1 O33 65.37(15) 8_544 8_544
O32 Ba1 O33 101.20(14) 14_445 8_544
O14 Ba1 O33 97.11(14) 8_544 8_544
O14 Ba1 O33 107.30(14) 14_445 8_544
O17 Ba1 O33 154.77(14) 14_445 8_544
O17 Ba1 O33 61.26(14) 8_544 8_544
O38 Ba1 O33 71.43(10) . 8_544
O33 Ba1 O33 142.9(2) 14_445 8_544
O36 Ba2 O13 134.48(16) . 14_445
O36 Ba2 O40 76.86(16) . 14_445
O13 Ba2 O40 71.66(14) 14_445 14_445
O36 Ba2 O17 85.04(16) . 11_454
O13 Ba2 O17 136.87(12) 14_445 11_454
O40 Ba2 O17 111.37(14) 14_445 11_454
O36 Ba2 O14 77.51(15) . .
O13 Ba2 O14 134.39(13) 14_445 .
O40 Ba2 O14 152.91(14) 14_445 .
O17 Ba2 O14 57.55(13) 11_454 .
O36 Ba2 O15 82.30(16) . .
O13 Ba2 O15 94.62(14) 14_445 .
O40 Ba2 O15 131.49(14) 14_445 .
O17 Ba2 O15 109.81(13) 11_454 .
O14 Ba2 O15 52.28(13) . .
O36 Ba2 O39 70.70(16) . .
O13 Ba2 O39 67.61(13) 14_445 .
O40 Ba2 O39 68.51(15) 14_445 .
O17 Ba2 O39 155.28(13) 11_454 .
O14 Ba2 O39 110.57(13) . .
O15 Ba2 O39 63.32(14) . .
O36 Ba2 O16 98.99(16) . 11_454
O13 Ba2 O16 97.55(13) 14_445 11_454
O40 Ba2 O16 66.35(14) 14_445 11_454
O17 Ba2 O16 52.06(13) 11_454 11_454
O14 Ba2 O16 109.53(12) . 11_454
O15 Ba2 O16 161.27(13) . 11_454
O39 Ba2 O16 134.85(14) . 11_454
O36 Ba2 Br1 153.19(13) . .
O13 Ba2 Br1 70.51(9) 14_445 .
O40 Ba2 Br1 127.61(10) 14_445 .
O17 Ba2 Br1 75.99(9) 11_454 .
O14 Ba2 Br1 76.36(9) . .
O15 Ba2 Br1 86.46(9) . .
O39 Ba2 Br1 124.83(9) . .
O16 Ba2 Br1 84.25(10) 11_454 .
O36 Ba2 V10 82.18(13) . .
O13 Ba2 V10 113.70(10) 14_445 .
O40 Ba2 V10 152.89(11) 14_445 .
O17 Ba2 V10 83.39(10) 11_454 .
O14 Ba2 V10 26.15(9) . .
O15 Ba2 V10 26.55(10) . .
O39 Ba2 V10 88.51(10) . .
O16 Ba2 V10 134.82(9) 11_454 .
Br1 Ba2 V10 77.02(2) . .
O36 Ba2 V9 95.38(13) . 11_454
O13 Ba2 V9 116.67(9) 14_445 11_454
O40 Ba2 V9 90.67(11) 14_445 11_454
O17 Ba2 V9 26.00(9) 11_454 11_454
O14 Ba2 V9 83.13(9) . 11_454
O15 Ba2 V9 134.93(10) . 11_454
O39 Ba2 V9 156.81(10) . 11_454
O16 Ba2 V9 26.46(9) 11_454 11_454
Br1 Ba2 V9 75.67(2) . 11_454
V10 Ba2 V9 108.40(3) . 11_454
O36 Ba2 Ba3 95.32(13) . 14_445
O13 Ba2 Ba3 77.62(10) 14_445 14_445
O40 Ba2 Ba3 35.80(11) 14_445 14_445
O17 Ba2 Ba3 82.96(9) 11_454 14_445
O14 Ba2 Ba3 140.15(9) . 14_445
O15 Ba2 Ba3 166.64(9) . 14_445
O39 Ba2 Ba3 103.45(10) . 14_445
O16 Ba2 Ba3 32.06(9) 11_454 14_445
Br1 Ba2 Ba3 100.865(12) . 14_445
V10 Ba2 Ba3 166.29(2) . 14_445
V9 Ba2 Ba3 58.27(2) 11_454 14_445
O37 Ba3 O37 101.0(4) 8_544 .
O37 Ba3 O16 109.2(2) 8_544 8_544
O37 Ba3 O16 138.25(19) . 8_544
O37 Ba3 O16 138.25(19) 8_544 .
O37 Ba3 O16 109.2(2) . .
O16 Ba3 O16 64.7(2) 8_544 .
O37 Ba3 O23 70.47(19) 8_544 8_544
O37 Ba3 O23 94.16(19) . 8_544
O16 Ba3 O23 70.55(15) 8_544 8_544
O16 Ba3 O23 132.86(15) . 8_544
O37 Ba3 O23 94.16(19) 8_544 .
O37 Ba3 O23 70.47(19) . .
O16 Ba3 O23 132.86(15) 8_544 .
O16 Ba3 O23 70.55(15) . .
O23 Ba3 O23 156.3(2) 8_544 .
O37 Ba3 O40 74.8(2) 8_544 .
O37 Ba3 O40 148.33(18) . .
O16 Ba3 O40 69.62(14) 8_544 .
O16 Ba3 O40 64.28(15) . .
O23 Ba3 O40 112.97(16) 8_544 .
O23 Ba3 O40 78.47(15) . .
O37 Ba3 O40 148.33(18) 8_544 8_544
O37 Ba3 O40 74.8(2) . 8_544
O16 Ba3 O40 64.28(15) 8_544 8_544
O16 Ba3 O40 69.62(14) . 8_544
O23 Ba3 O40 78.47(15) 8_544 8_544
O23 Ba3 O40 112.97(16) . 8_544
O40 Ba3 O40 124.8(2) . 8_544
O37 Ba3 Ba2 99.08(18) 8_544 14_445
O37 Ba3 Ba2 158.99(18) . 14_445
O16 Ba3 Ba2 35.94(10) 8_544 14_445
O16 Ba3 Ba2 50.28(10) . 14_445
O23 Ba3 Ba2 98.45(12) 8_544 14_445
O23 Ba3 Ba2 101.86(11) . 14_445
O40 Ba3 Ba2 35.30(11) . 14_445
O40 Ba3 Ba2 91.28(11) 8_544 14_445
O37 Ba3 Ba2 158.99(18) 8_544 11_454
O37 Ba3 Ba2 99.08(18) . 11_454
O16 Ba3 Ba2 50.28(10) 8_544 11_454
O16 Ba3 Ba2 35.94(10) . 11_454
O23 Ba3 Ba2 101.86(11) 8_544 11_454
O23 Ba3 Ba2 98.45(12) . 11_454
O40 Ba3 Ba2 91.28(11) . 11_454
O40 Ba3 Ba2 35.30(11) 8_544 11_454
Ba2 Ba3 Ba2 61.947(14) 14_445 11_454
O35 Ba4 O35 77.4(3) . 14_445
O35 Ba4 O15 126.20(18) . 8_544
O35 Ba4 O15 134.55(18) 14_445 8_544
O35 Ba4 O15 134.55(18) . 11_454
O35 Ba4 O15 126.20(18) 14_445 11_454
O15 Ba4 O15 68.2(2) 8_544 11_454
O35 Ba4 O31 80.93(17) . 8_544
O35 Ba4 O31 78.64(17) 14_445 8_544
O15 Ba4 O31 69.65(14) 8_544 8_544
O15 Ba4 O31 136.40(14) 11_454 8_544
O35 Ba4 O31 78.64(17) . 11_454
O35 Ba4 O31 80.93(17) 14_445 11_454
O15 Ba4 O31 136.40(14) 8_544 11_454
O15 Ba4 O31 69.65(14) 11_454 11_454
O31 Ba4 O31 153.73(19) 8_544 11_454
O35 Ba4 O39 79.29(17) . 8_544
O35 Ba4 O39 155.54(17) 14_445 8_544
O15 Ba4 O39 67.03(14) 8_544 8_544
O15 Ba4 O39 67.75(14) 11_454 8_544
O31 Ba4 O39 105.04(14) 8_544 8_544
O31 Ba4 O39 87.22(14) 11_454 8_544
O35 Ba4 O39 155.54(18) . 11_454
O35 Ba4 O39 79.29(17) 14_445 11_454
O15 Ba4 O39 67.75(14) 8_544 11_454
O15 Ba4 O39 67.03(14) 11_454 11_454
O31 Ba4 O39 87.22(14) 8_544 11_454
O31 Ba4 O39 105.04(14) 11_454 11_454
O39 Ba4 O39 124.68(19) 8_544 11_454
O35 Ba4 Ba2 110.78(14) . 8_544
O35 Ba4 Ba2 168.24(15) 14_445 8_544
O15 Ba4 Ba2 33.79(11) 8_544 8_544
O15 Ba4 Ba2 54.23(10) 11_454 8_544
O31 Ba4 Ba2 94.07(10) 8_544 8_544
O31 Ba4 Ba2 108.51(10) 11_454 8_544
O39 Ba4 Ba2 35.37(9) 8_544 8_544
O39 Ba4 Ba2 91.25(10) 11_454 8_544
O35 Ba4 Ba2 168.24(15) . 11_454
O35 Ba4 Ba2 110.78(14) 14_445 11_454
O15 Ba4 Ba2 54.23(10) 8_544 11_454
O15 Ba4 Ba2 33.79(11) 11_454 11_454
O31 Ba4 Ba2 108.51(10) 8_544 11_454
O31 Ba4 Ba2 94.07(10) 11_454 11_454
O39 Ba4 Ba2 91.25(10) 8_544 11_454
O39 Ba4 Ba2 35.37(9) 11_454 11_454
Ba2 Ba4 Ba2 62.531(14) 8_544 11_454
Ba2 Br1 Ba2 96.323(16) 8_544 .
Ba2 Br1 Ba2 98.201(16) 8_544 11_454
Ba2 Br1 Ba2 138.351(15) . 11_454
Ba2 Br1 Ba2 138.351(15) 8_544 14_445
Ba2 Br1 Ba2 98.200(16) . 14_445
Ba2 Br1 Ba2 96.323(16) 11_454 14_445
C1 N1 C5 121.1(11) . .
C1 N1 C2 116.7(11) . .
C5 N1 C2 120.8(9) . .
C6 N2 C10 124.2(10) . .
C6 N2 C7 114.0(10) . .
C10 N2 C7 121.0(10) . .
C11 N3 C15 115.2(13) . .
C11 N3 C12 119.1(16) . .
C15 N3 C12 125.5(18) . .
C16 N4 C17 124.8(16) . .
C16 N4 C20 116.1(14) . .
C17 N4 C20 119.0(14) . .
C21 N5 C22 123(2) . .
C21 N5 C25 119(2) . .
C22 N5 C25 118(2) . .
V1 O1 V2 101.7(2) . .
V1 O1 V4 99.13(19) . .
V2 O1 V4 91.45(18) . .
V1 O1 V6 91.60(19) . .
V2 O1 V6 92.43(19) . .
V4 O1 V6 167.6(3) . .
V1 O1 V5 90.37(18) . .
V2 O1 V5 167.8(2) . .
V4 O1 V5 88.69(18) . .
V6 O1 V5 85.04(17) . .
V1 O1 V12 171.4(3) . .
V2 O1 V12 85.78(17) . .
V4 O1 V12 84.77(17) . .
V6 O1 V12 83.79(16) . .
V5 O1 V12 82.06(17) . .
V1 O2 V2 101.8(2) . .
V1 O2 V3 99.8(2) . .
V2 O2 V3 91.00(19) . .
V1 O2 V8 90.81(18) . .
V2 O2 V8 167.1(3) . .
V3 O2 V8 89.62(18) . .
V1 O2 V7 92.04(19) . .
V2 O2 V7 91.02(19) . .
V3 O2 V7 167.3(3) . .
V8 O2 V7 85.65(19) . .
V1 O2 V11 171.6(3) . .
V2 O2 V11 85.27(17) . .
V3 O2 V11 84.43(17) . .
V8 O2 V11 81.93(18) . .
V7 O2 V11 83.27(18) . .
V1 O3 V4 104.4(2) . .
V1 O3 V3 104.0(2) . .
V4 O3 V3 91.96(18) . .
V1 O3 V10 97.40(18) . .
V4 O3 V10 89.22(18) . .
V3 O3 V10 157.5(2) . .
V1 O3 V9 97.84(19) . .
V4 O3 V9 157.2(2) . .
V3 O3 V9 87.32(17) . .
V10 O3 V9 83.04(15) . .
V3 O4 V2 108.3(3) . .
V3 O4 V4 105.5(2) . .
V2 O4 V4 107.5(2) . .
V4 O5 V5 110.5(2) . .
V4 O5 V10 106.6(2) . .
V5 O5 V10 113.4(2) . .
V1 O6 V5 109.1(2) . .
V1 O6 V10 100.9(2) . .
V5 O6 V10 92.47(19) . .
V6 O7 V5 114.0(3) . .
V1 O8 V6 107.1(3) . .
V1 O8 V7 106.9(3) . .
V6 O8 V7 99.1(2) . .
V2 O9 V7 108.7(3) . .
V2 O9 V6 108.1(3) . .
V7 O9 V6 101.3(2) . .
V7 O10 V8 115.2(3) . .
V1 O11 V8 108.1(2) . .
V3 O12 V8 110.7(2) . .
V3 O12 V9 106.7(2) . .
V8 O12 V9 114.4(2) . .
V10 O13 V9 113.6(2) . .
V10 O13 Ba2 126.0(2) . 14_445
V9 O13 Ba2 119.2(2) . 14_445
V10 O14 Ba1 135.0(2) . 14_445
V10 O14 Ba2 102.16(19) . .
Ba1 O14 Ba2 121.13(16) 14_445 .
V10 O15 Ba4 143.1(3) . 11_454
V10 O15 Ba2 101.3(2) . .
Ba4 O15 Ba2 115.46(17) 11_454 .
V9 O16 Ba3 146.5(3) . .
V9 O16 Ba2 99.9(2) . 11_454
Ba3 O16 Ba2 111.99(16) . 11_454
V9 O17 Ba1 134.2(2) . 14_445
V9 O17 Ba2 103.3(2) . 11_454
Ba1 O17 Ba2 120.30(16) 14_445 11_454
V8 O18 V11 114.4(3) . .
V2 O19 V11 113.2(3) . .
V3 O20 V11 116.5(3) . .
V7 O21 V11 116.6(3) . .
V8 O23 Ba3 144.5(3) . .
V12 O25 V6 115.9(3) . .
V2 O26 V12 112.3(3) . .
V4 O27 V12 116.5(3) . .
V5 O28 V12 115.3(3) . .
V5 O31 Ba4 136.8(3) . 11_454
V4 O32 Ba1 136.9(3) . 14_445
V3 O33 Ba1 135.3(3) . 14_445
C6 O35 Ba4 137.3(6) . .
C11 O36 Ba2 139.2(6) . .
C16 O37 Ba3 137.9(7) . .
C21 O38 C21 113(2) 11_454 .
C21 O38 Ba1 123.3(11) 11_454 .
C21 O38 Ba1 123.3(11) . .
Ba4 O39 Ba2 110.08(16) 11_454 .
Ba2 O40 Ba3 108.90(17) 14_445 .
O11 V1 O6 105.5(2) . .
O11 V1 O8 100.3(2) . .
O6 V1 O8 99.5(2) . .
O11 V1 O3 91.8(2) . .
O6 V1 O3 91.2(2) . .
O8 V1 O3 160.9(2) . .
O11 V1 O2 87.3(2) . .
O6 V1 O2 165.5(2) . .
O8 V1 O2 84.6(2) . .
O3 V1 O2 81.3(2) . .
O11 V1 O1 165.9(2) . .
O6 V1 O1 86.8(2) . .
O8 V1 O1 84.0(2) . .
O3 V1 O1 80.90(19) . .
O2 V1 O1 79.8(2) . .
O11 V1 V8 39.93(16) . .
O6 V1 V8 145.38(16) . .
O8 V1 V8 90.83(18) . .
O3 V1 V8 89.15(14) . .
O2 V1 V8 47.56(15) . .
O1 V1 V8 127.32(15) . .
O11 V1 V5 144.61(17) . .
O6 V1 V5 39.18(16) . .
O8 V1 V5 90.46(18) . .
O3 V1 V5 87.96(14) . .
O2 V1 V5 127.51(16) . .
O1 V1 V5 47.76(14) . .
V8 V1 V5 174.71(6) . .
O11 V1 V6 138.85(18) . .
O6 V1 V6 86.98(16) . .
O8 V1 V6 38.52(17) . .
O3 V1 V6 127.61(14) . .
O2 V1 V6 87.77(14) . .
O1 V1 V6 46.71(13) . .
V8 V1 V6 119.43(5) . .
V5 V1 V6 59.51(4) . .
O11 V1 V7 88.31(17) . .
O6 V1 V7 138.27(17) . .
O8 V1 V7 38.77(18) . .
O3 V1 V7 128.23(14) . .
O2 V1 V7 46.94(14) . .
O1 V1 V7 86.83(14) . .
V8 V1 V7 59.91(4) . .
V5 V1 V7 119.00(5) . .
V6 V1 V7 59.58(5) . .
O19 V2 O26 108.4(3) . .
O19 V2 O9 98.3(3) . .
O26 V2 O9 98.8(2) . .
O19 V2 O4 95.8(2) . .
O26 V2 O4 95.8(2) . .
O9 V2 O4 155.3(2) . .
O19 V2 O1 163.9(2) . .
O26 V2 O1 87.5(2) . .
O9 V2 O1 81.0(2) . .
O4 V2 O1 79.86(19) . .
O19 V2 O2 87.5(2) . .
O26 V2 O2 163.8(2) . .
O9 V2 O2 80.9(2) . .
O4 V2 O2 79.5(2) . .
O1 V2 O2 76.51(19) . .
O19 V2 V12 145.27(19) . .
O26 V2 V12 36.86(19) . .
O9 V2 V12 89.42(18) . .
O4 V2 V12 90.49(16) . .
O1 V2 V12 50.69(13) . .
O2 V2 V12 127.20(15) . .
O19 V2 V11 36.63(18) . .
O26 V2 V11 145.05(19) . .
O9 V2 V11 89.17(19) . .
O4 V2 V11 90.12(16) . .
O1 V2 V11 127.46(14) . .
O2 V2 V11 50.95(15) . .
V12 V2 V11 177.87(6) . .
O33 V3 O20 104.9(3) . .
O33 V3 O12 101.6(2) . .
O20 V3 O12 98.2(2) . .
O33 V3 O4 100.6(2) . .
O20 V3 O4 95.6(2) . .
O12 V3 O4 149.8(2) . .
O33 V3 O3 97.0(2) . .
O20 V3 O3 157.9(2) . .
O12 V3 O3 79.64(19) . .
O4 V3 O3 77.56(19) . .
O33 V3 O2 171.0(2) . .
O20 V3 O2 84.0(2) . .
O12 V3 O2 78.07(19) . .
O4 V3 O2 76.8(2) . .
O3 V3 O2 74.01(18) . .
O33 V3 V4 88.65(19) . .
O20 V3 V4 132.91(19) . .
O12 V3 V4 123.37(15) . .
O4 V3 V4 37.35(15) . .
O3 V3 V4 43.74(13) . .
O2 V3 V4 84.14(15) . .
O33 V3 V9 84.64(17) . .
O20 V3 V9 134.8(2) . .
O12 V3 V9 37.17(15) . .
O4 V3 V9 126.52(15) . .
O3 V3 V9 49.09(12) . .
O2 V3 V9 90.04(13) . .
V4 V3 V9 90.48(5) . .
O32 V4 O27 105.2(3) . .
O32 V4 O5 101.1(2) . .
O27 V4 O5 98.8(2) . .
O32 V4 O4 100.3(2) . .
O27 V4 O4 95.1(2) . .
O5 V4 O4 150.3(2) . .
O32 V4 O3 96.8(2) . .
O27 V4 O3 157.8(2) . .
O5 V4 O3 79.33(19) . .
O4 V4 O3 77.9(2) . .
O32 V4 O1 171.4(2) . .
O27 V4 O1 83.2(2) . .
O5 V4 O1 79.01(19) . .
O4 V4 O1 76.8(2) . .
O3 V4 O1 74.72(17) . .
O32 V4 V3 88.3(2) . .
O27 V4 V3 132.3(2) . .
O5 V4 V3 123.63(15) . .
O4 V4 V3 37.16(14) . .
O3 V4 V3 44.30(13) . .
O1 V4 V3 84.62(13) . .
O32 V4 V10 85.20(18) . .
O27 V4 V10 136.04(19) . .
O5 V4 V10 37.47(14) . .
O4 V4 V10 125.48(15) . .
O3 V4 V10 47.67(13) . .
O1 V4 V10 89.96(12) . .
V3 V4 V10 89.73(4) . .
O32 V4 V12 138.95(19) . .
O27 V4 V12 33.78(17) . .
O5 V4 V12 88.22(14) . .
O4 V4 V12 89.04(14) . .
O3 V4 V12 124.23(13) . .
O1 V4 V12 49.51(12) . .
V3 V4 V12 119.57(6) . .
V10 V4 V12 121.34(5) . .
O31 V5 O28 104.8(3) . .
O31 V5 O7 102.0(3) . .
O28 V5 O7 94.7(2) . .
O31 V5 O5 100.1(2) . .
O28 V5 O5 93.9(2) . .
O7 V5 O5 153.3(2) . .
O31 V5 O6 98.3(2) . .
O28 V5 O6 156.5(2) . .
O7 V5 O6 84.3(2) . .
O5 V5 O6 77.89(19) . .
O31 V5 O1 171.6(2) . .
O28 V5 O1 83.4(2) . .
O7 V5 O1 79.1(2) . .
O5 V5 O1 76.94(19) . .
O6 V5 O1 73.42(17) . .
O31 V5 V12 138.01(19) . .
O28 V5 V12 33.33(18) . .
O7 V5 V12 84.57(17) . .
O5 V5 V12 88.93(15) . .
O6 V5 V12 123.64(14) . .
O1 V5 V12 50.23(12) . .
O31 V5 V6 134.71(19) . .
O28 V5 V6 84.36(18) . .
O7 V5 V6 32.70(17) . .
O5 V5 V6 123.87(16) . .
O6 V5 V6 82.26(14) . .
O1 V5 V6 47.05(12) . .
V12 V5 V6 60.61(5) . .
O31 V5 V1 129.97(19) . .
O28 V5 V1 125.22(19) . .
O7 V5 V1 77.86(18) . .
O5 V5 V1 76.57(15) . .
O6 V5 V1 31.68(13) . .
O1 V5 V1 41.86(12) . .
V12 V5 V1 92.02(5) . .
V6 V5 V1 60.40(4) . .
O30 V6 O7 103.6(3) . .
O30 V6 O25 103.4(3) . .
O7 V6 O25 93.9(3) . .
O30 V6 O9 100.0(3) . .
O7 V6 O9 154.3(2) . .
O25 V6 O9 90.5(3) . .
O30 V6 O8 99.5(3) . .
O7 V6 O8 90.3(2) . .
O25 V6 O8 155.0(2) . .
O9 V6 O8 75.7(2) . .
O30 V6 O1 173.3(3) . .
O7 V6 O1 80.5(2) . .
O25 V6 O1 81.4(2) . .
O9 V6 O1 75.1(2) . .
O8 V6 O1 75.01(19) . .
O30 V6 V5 136.7(2) . .
O7 V6 V5 33.28(16) . .
O25 V6 V5 82.55(19) . .
O9 V6 V5 123.03(16) . .
O8 V6 V5 87.59(16) . .
O1 V6 V5 47.90(13) . .
O30 V6 V7 89.1(2) . .
O7 V6 V7 130.88(17) . .
O25 V6 V7 129.4(2) . .
O9 V6 V7 38.93(16) . .
O8 V6 V7 40.62(16) . .
O1 V6 V7 84.21(14) . .
V5 V6 V7 120.33(5) . .
O30 V6 V12 135.3(2) . .
O7 V6 V12 84.06(18) . .
O25 V6 V12 31.95(17) . .
O9 V6 V12 86.42(17) . .
O8 V6 V12 124.69(15) . .
O1 V6 V12 49.76(13) . .
V5 V6 V12 59.56(5) . .
V7 V6 V12 119.12(6) . .
O30 V6 V1 133.4(2) . .
O7 V6 V1 77.95(16) . .
O25 V6 V1 123.04(17) . .
O9 V6 V1 78.41(15) . .
O8 V6 V1 34.39(15) . .
O1 V6 V1 41.69(12) . .
V5 V6 V1 60.10(4) . .
V7 V6 V1 60.32(4) . .
V12 V6 V1 91.22(5) . .
O24 V7 O10 103.4(3) . .
O24 V7 O21 103.1(3) . .
O10 V7 O21 93.8(3) . .
O24 V7 O9 100.9(3) . .
O10 V7 O9 153.4(2) . .
O21 V7 O9 91.1(3) . .
O24 V7 O8 100.4(3) . .
O10 V7 O8 88.9(2) . .
O21 V7 O8 155.0(2) . .
O9 V7 O8 76.2(2) . .
O24 V7 O2 174.4(3) . .
O10 V7 O2 79.1(2) . .
O21 V7 O2 81.7(2) . .
O9 V7 O2 75.8(2) . .
O8 V7 O2 74.44(19) . .
O24 V7 V6 90.2(2) . .
O10 V7 V6 129.16(19) . .
O21 V7 V6 130.8(2) . .
O9 V7 V6 39.73(16) . .
O8 V7 V6 40.30(14) . .
O2 V7 V6 84.32(15) . .
O24 V7 V8 135.9(2) . .
O10 V7 V8 32.79(18) . .
O21 V7 V8 82.18(18) . .
O9 V7 V8 122.90(16) . .
O8 V7 V8 86.82(14) . .
O2 V7 V8 47.12(13) . .
V6 V7 V8 119.53(6) . .
O24 V7 V11 134.9(2) . .
O10 V7 V11 83.65(19) . .
O21 V7 V11 31.87(18) . .
O9 V7 V11 86.88(16) . .
O8 V7 V11 124.45(15) . .
O2 V7 V11 50.07(13) . .
V6 V7 V11 119.90(6) . .
V8 V7 V11 59.24(5) . .
O24 V7 V1 134.2(2) . .
O10 V7 V1 76.65(17) . .
O21 V7 V1 122.66(19) . .
O9 V7 V1 78.68(16) . .
O8 V7 V1 34.34(14) . .
O2 V7 V1 41.03(13) . .
V6 V7 V1 60.10(4) . .
V8 V7 V1 59.48(4) . .
V11 V7 V1 90.89(5) . .
O23 V8 O18 104.7(3) . .
O23 V8 O10 102.6(3) . .
O18 V8 O10 94.7(3) . .
O23 V8 O12 100.2(2) . .
O18 V8 O12 93.9(2) . .
O10 V8 O12 152.7(2) . .
O23 V8 O11 97.4(2) . .
O18 V8 O11 157.5(2) . .
O10 V8 O11 84.4(2) . .
O12 V8 O11 77.8(2) . .
O23 V8 O2 170.7(2) . .
O18 V8 O2 84.3(2) . .
O10 V8 O2 78.4(2) . .
O12 V8 O2 76.75(19) . .
O11 V8 O2 73.46(18) . .
O23 V8 V11 138.3(2) . .
O18 V8 V11 33.68(18) . .
O10 V8 V11 84.33(17) . .
O12 V8 V11 88.68(15) . .
O11 V8 V11 124.31(14) . .
O2 V8 V11 50.85(13) . .
O23 V8 V1 129.3(2) . .
O18 V8 V1 125.97(19) . .
O10 V8 V1 77.17(18) . .
O12 V8 V1 76.80(14) . .
O11 V8 V1 32.00(13) . .
O2 V8 V1 41.63(13) . .
V11 V8 V1 92.39(5) . .
O23 V8 V7 134.5(2) . .
O18 V8 V7 84.47(18) . .
O10 V8 V7 32.00(17) . .
O12 V8 V7 123.91(15) . .
O11 V8 V7 83.05(14) . .
O2 V8 V7 47.23(13) . .
V11 V8 V7 60.65(5) . .
V1 V8 V7 60.61(4) . .
O17 V9 O16 103.3(2) . .
O17 V9 O13 104.6(2) . .
O16 V9 O13 100.6(2) . .
O17 V9 O12 101.9(2) . .
O16 V9 O12 99.9(2) . .
O13 V9 O12 141.5(2) . .
O17 V9 O3 96.6(2) . .
O16 V9 O3 160.1(2) . .
O13 V9 O3 75.98(18) . .
O12 V9 O3 73.68(18) . .
O17 V9 V10 89.41(17) . .
O16 V9 V10 133.40(18) . .
O13 V9 V10 33.22(15) . .
O12 V9 V10 121.32(14) . .
O3 V9 V10 47.73(12) . .
O17 V9 V3 85.59(16) . .
O16 V9 V3 135.45(18) . .
O13 V9 V3 119.57(15) . .
O12 V9 V3 36.09(15) . .
O3 V9 V3 43.59(12) . .
V10 V9 V3 89.50(4) . .
O17 V9 Ba2 50.72(16) . 11_454
O16 V9 Ba2 53.59(17) . 11_454
O13 V9 Ba2 101.89(15) . 11_454
O12 V9 Ba2 116.46(14) . 11_454
O3 V9 Ba2 146.25(12) . 11_454
V10 V9 Ba2 114.85(4) . 11_454
V3 V9 Ba2 126.76(4) . 11_454
O14 V10 O15 102.8(2) . .
O14 V10 O13 103.5(2) . .
O15 V10 O13 99.5(2) . .
O14 V10 O5 100.5(2) . .
O15 V10 O5 100.5(2) . .
O13 V10 O5 144.3(2) . .
O14 V10 O3 97.0(2) . .
O15 V10 O3 160.1(2) . .
O13 V10 O3 77.39(19) . .
O5 V10 O3 73.80(19) . .
O14 V10 O6 163.6(2) . .
O15 V10 O6 91.5(2) . .
O13 V10 O6 81.60(18) . .
O5 V10 O6 68.59(18) . .
O3 V10 O6 68.56(16) . .
O14 V10 V9 88.76(17) . .
O15 V10 V9 132.26(18) . .
O13 V10 V9 33.23(14) . .
O5 V10 V9 123.02(16) . .
O3 V10 V9 49.23(11) . .
O6 V10 V9 87.42(12) . .
O14 V10 V4 85.91(16) . .
O15 V10 V4 136.08(17) . .
O13 V10 V4 120.49(15) . .
O5 V10 V4 35.98(15) . .
O3 V10 V4 43.11(12) . .
O6 V10 V4 78.16(11) . .
V9 V10 V4 90.27(4) . .
O14 V10 Ba2 51.69(16) . .
O15 V10 Ba2 52.20(17) . .
O13 V10 Ba2 99.76(15) . .
O5 V10 Ba2 115.84(15) . .
O3 V10 Ba2 147.58(12) . .
O6 V10 Ba2 143.61(11) . .
V9 V10 Ba2 113.63(4) . .
V4 V10 Ba2 128.15(4) . .
O22 V11 O21 103.9(3) . .
O22 V11 O18 104.6(3) . .
O21 V11 O18 92.5(3) . .
O22 V11 O20 102.8(3) . .
O21 V11 O20 152.6(2) . .
O18 V11 O20 86.2(2) . .
O22 V11 O19 102.4(3) . .
O21 V11 O19 85.8(3) . .
O18 V11 O19 152.6(2) . .
O20 V11 O19 83.0(2) . .
O22 V11 O2 175.8(3) . .
O21 V11 O2 77.9(2) . .
O18 V11 O2 79.0(2) . .
O20 V11 O2 74.98(19) . .
O19 V11 O2 73.9(2) . .
O22 V11 V8 136.4(3) . .
O21 V11 V8 82.73(18) . .
O18 V11 V8 31.90(17) . .
O20 V11 V8 81.87(16) . .
O19 V11 V8 121.13(17) . .
O2 V11 V8 47.23(13) . .
O22 V11 V2 132.6(3) . .
O21 V11 V2 79.19(19) . .
O18 V11 V2 122.71(18) . .
O20 V11 V2 78.59(16) . .
O19 V11 V2 30.18(16) . .
O2 V11 V2 43.77(13) . .
V8 V11 V2 90.99(5) . .
O22 V11 V7 135.4(3) . .
O21 V11 V7 31.54(18) . .
O18 V11 V7 82.66(19) . .
O20 V11 V7 121.64(16) . .
O19 V11 V7 81.67(17) . .
O2 V11 V7 46.66(12) . .
V8 V11 V7 60.11(5) . .
V2 V11 V7 61.21(5) . .
O29 V12 O25 103.6(3) . .
O29 V12 O28 105.2(3) . .
O25 V12 O28 92.6(3) . .
O29 V12 O27 102.5(3) . .
O25 V12 O27 153.4(2) . .
O28 V12 O27 85.8(2) . .
O29 V12 O26 101.4(3) . .
O25 V12 O26 86.9(3) . .
O28 V12 O26 152.7(2) . .
O27 V12 O26 82.7(2) . .
O29 V12 O1 175.3(3) . .
O25 V12 O1 78.3(2) . .
O28 V12 O1 78.9(2) . .
O27 V12 O1 75.33(19) . .
O26 V12 O1 74.27(19) . .
O29 V12 V5 136.5(3) . .
O25 V12 V5 82.97(18) . .
O28 V12 V5 31.37(16) . .
O27 V12 V5 81.94(15) . .
O26 V12 V5 121.97(16) . .
O1 V12 V5 47.71(12) . .
O29 V12 V2 132.2(3) . .
O25 V12 V2 79.92(19) . .
O28 V12 V2 122.38(17) . .
O27 V12 V2 78.64(17) . .
O26 V12 V2 30.80(15) . .
O1 V12 V2 43.53(12) . .
V5 V12 V2 91.24(5) . .
O29 V12 V6 135.7(2) . .
O25 V12 V6 32.16(17) . .
O28 V12 V6 82.19(17) . .
O27 V12 V6 121.76(16) . .
O26 V12 V6 82.97(17) . .
O1 V12 V6 46.45(12) . .
V5 V12 V6 59.84(5) . .
V2 V12 V6 61.70(5) . .
O29 V12 V4 132.2(2) . .
O25 V12 V4 124.00(18) . .
O28 V12 V4 79.08(15) . .
O27 V12 V4 29.73(15) . .
O26 V12 V4 78.70(15) . .
O1 V12 V4 45.71(12) . .
V5 V12 V4 61.62(4) . .
V2 V12 V4 60.64(4) . .
V6 V12 V4 92.06(5) . .

loop_
_geom_bond_atom_site_label_1
_geom_bond_atom_site_label_2
_geom_bond_distance
_geom_bond_site_symmetry_2
C1 O34 1.254(12) .
C1 N1 1.283(14) .
C1 C4 1.632(17) .
C2 N1 1.471(14) .
C2 C3 1.576(18) .
C3 C4 1.551(16) .
C5 N1 1.466(14) .
C6 O35 1.255(10) .
C6 N2 1.298(11) .
C6 C9 1.527(13) .
C7 N2 1.488(16) .
C7 C8 1.51(2) .
C8 C9 1.564(14) .
C10 N2 1.483(18) .
C11 O36 1.218(10) .
C11 N3 1.304(18) .
C11 C14 1.57(2) .
C12 N3 1.391(16) .
C12 C13 1.52(2) .
C13 C14 1.46(2) .
C15 N3 1.33(2) .
C16 O37 1.220(13) .
C16 N4 1.235(17) .
C16 C19 1.57(2) .
C17 N4 1.406(15) .
C17 C18 1.61(2) .
C18 C19 1.43(2) .
C20 N4 1.592(18) .
C21 N5 1.21(3) .
C21 O38 1.34(3) .
C21 C24 1.60(3) .
C22 N5 1.29(3) .
C22 C23 1.53(3) .
C23 C24 1.39(3) .
C25 N5 1.49(3) .
Ba1 O32 2.735(5) 8_544
Ba1 O32 2.735(5) 14_445
Ba1 O14 2.739(4) 8_544
Ba1 O14 2.739(4) 14_445
Ba1 O17 2.769(5) 14_445
Ba1 O17 2.769(5) 8_544
Ba1 O38 2.789(10) .
Ba1 O33 2.798(5) 14_445
Ba1 O33 2.798(5) 8_544
Ba2 O36 2.636(5) .
Ba2 O13 2.823(5) 14_445
Ba2 O40 2.870(5) 14_445
Ba2 O17 2.895(4) 11_454
Ba2 O14 2.901(5) .
Ba2 O15 2.912(5) .
Ba2 O39 2.913(5) .
Ba2 O16 2.974(5) 11_454
Ba2 Br1 3.2455(4) .
Ba2 V10 3.6142(13) .
Ba2 V9 3.6402(12) 11_454
Ba2 Ba3 4.6984(8) 14_445
Ba3 O37 2.652(6) 8_544
Ba3 O37 2.652(6) .
Ba3 O16 2.690(5) 8_544
Ba3 O16 2.690(5) .
Ba3 O23 2.708(5) 8_544
Ba3 O23 2.708(5) .
Ba3 O40 2.905(5) .
Ba3 O40 2.905(5) 8_544
Ba3 Ba2 4.6984(8) 14_445
Ba3 Ba2 4.6984(8) 11_454
Ba4 O35 2.660(6) .
Ba4 O35 2.660(6) 14_445
Ba4 O15 2.676(5) 8_544
Ba4 O15 2.676(5) 11_454
Ba4 O31 2.775(5) 8_544
Ba4 O31 2.775(5) 11_454
Ba4 O39 2.854(5) 8_544
Ba4 O39 2.854(5) 11_454
Ba4 Ba2 4.7266(7) 8_544
Ba4 Ba2 4.7266(7) 11_454
Br1 Ba2 3.2455(4) 8_544
Br1 Ba2 3.2455(4) 11_454
Br1 Ba2 3.2455(4) 14_445
O1 V1 2.066(5) .
O1 V2 2.119(5) .
O1 V4 2.241(5) .
O1 V6 2.260(5) .
O1 V5 2.291(5) .
O1 V12 2.381(5) .
O2 V1 2.043(5) .
O2 V2 2.136(5) .
O2 V3 2.251(5) .
O2 V8 2.270(5) .
O2 V7 2.274(5) .
O2 V11 2.398(5) .
O3 V1 2.022(5) .
O3 V4 2.127(5) .
O3 V3 2.149(5) .
O3 V10 2.301(5) .
O3 V9 2.355(5) .
O4 V3 1.928(5) .
O4 V2 1.935(5) .
O4 V4 1.936(5) .
O5 V4 1.908(5) .
O5 V5 1.949(5) .
O5 V10 1.975(5) .
O6 V1 1.720(5) .
O6 V5 2.070(5) .
O6 V10 2.455(5) .
O7 V6 1.820(6) .
O7 V5 1.848(5) .
O8 V1 1.834(5) .
O8 V6 2.023(5) .
O8 V7 2.036(6) .
O9 V2 1.894(5) .
O9 V7 1.979(6) .
O9 V6 2.013(6) .
O10 V7 1.809(6) .
O10 V8 1.849(6) .
O11 V1 1.714(5) .
O11 V8 2.077(5) .
O12 V3 1.915(5) .
O12 V8 1.959(5) .
O12 V9 1.964(5) .
O13 V10 1.845(5) .
O13 V9 1.845(5) .
O13 Ba2 2.823(5) 14_445
O14 V10 1.630(5) .
O14 Ba1 2.739(4) 14_445
O15 V10 1.647(5) .
O15 Ba4 2.676(5) 11_454
O16 V9 1.647(5) .
O16 Ba2 2.974(5) 11_454
O17 V9 1.640(5) .
O17 Ba1 2.769(5) 14_445
O17 Ba2 2.895(4) 11_454
O18 V8 1.777(5) .
O18 V11 1.865(6) .
O19 V2 1.683(6) .
O19 V11 1.997(6) .
O20 V3 1.707(5) .
O20 V11 1.966(6) .
O21 V7 1.817(6) .
O21 V11 1.834(6) .
O22 V11 1.593(6) .
O23 V8 1.617(6) .
O24 V7 1.596(6) .
O25 V12 1.824(6) .
O25 V6 1.834(6) .
O26 V2 1.699(5) .
O26 V12 1.990(6) .
O27 V4 1.727(5) .
O27 V12 1.937(5) .
O28 V5 1.767(5) .
O28 V12 1.864(6) .
O29 V12 1.597(6) .
O30 V6 1.612(6) .
O31 V5 1.616(5) .
O31 Ba4 2.775(5) 11_454
O32 V4 1.611(5) .
O32 Ba1 2.735(5) 14_445
O33 V3 1.613(5) .
O33 Ba1 2.798(5) 14_445
O38 C21 1.34(3) 11_454
O39 Ba4 2.854(5) 11_454
O40 Ba2 2.870(5) 14_445
V1 V8 3.0758(18) .
V1 V5 3.0950(18) .
V1 V6 3.1043(17) .
V1 V7 3.1111(19) .
V2 V12 3.068(2) .
V2 V11 3.078(2) .
V3 V4 3.0749(18) .
V3 V9 3.1130(16) .
V4 V10 3.1124(17) .
V4 V12 3.1171(17) .
V5 V12 3.0678(19) .
V5 V6 3.077(2) .
V6 V7 3.088(2) .
V6 V12 3.100(2) .
V7 V8 3.0892(19) .
V7 V11 3.106(2) .
V8 V11 3.0621(19) .
V9 V10 3.0869(17) .
V9 Ba2 3.6402(12) 11_454

loop_
_platon_squeeze_void_nr
_platon_squeeze_void_average_x
_platon_squeeze_void_average_y
_platon_squeeze_void_average_z
_platon_squeeze_void_volume
_platon_squeeze_void_count_electrons
_platon_squeeze_void_content
1 0.444 -0.029 -0.012 22513 4562 ' '
